data_7122512
loop_
_publ_author_name
'Zhou, Lin'
'Shi, Ping-Ping'
'Zheng, Xuan'
'Geng, Fu-Juan'
'Ye, Qiong'
'Fu, Da-Wei'

_publ_section_title
;
 Molecular design of high-temperature organic dielectric switches.
;
_journal_issue 93
_journal_name_full 'Chemical communications (Cambridge, England)'
_journal_page_first 13111
_journal_page_last 13114
_journal_paper_doi 10.1039/c8cc07311b
_journal_volume 54
_journal_year 2018
_chemical_formula_moiety 'C6 H2 N3 O7, C5 H14 O P'
_chemical_formula_sum 'C11 H16 N3 O8 P'
_chemical_formula_weight 349.24
_space_group_IT_number 63
_space_group_name_Hall '-C 2c 2'
_space_group_name_H-M_alt 'C m c m'
_symmetry_cell_setting orthorhombic
_symmetry_space_group_name_Hall '-C 2c 2'
_symmetry_space_group_name_H-M 'C m c m'
_atom_sites_solution_hydrogens geom
_atom_sites_solution_primary direct
_atom_sites_solution_secondary difmap
_audit_creation_method SHELXL-97
_audit_update_record
;
2018-09-08 deposited with the CCDC.
2018-10-26 downloaded from the CCDC.
;
_cell_angle_alpha 90.00
_cell_angle_beta 90.00
_cell_angle_gamma 90.00
_cell_formula_units_Z 4
_cell_length_a 11.5686(15)
_cell_length_b 20.037(3)
_cell_length_c 7.0578(11)
_cell_measurement_reflns_used 394
_cell_measurement_temperature 353(2)
_cell_measurement_theta_max 24.98
_cell_measurement_theta_min 3.52
_cell_volume 1636.0(4)
_computing_structure_refinement 'SHELXL-97 (Sheldrick, 1997)'
_computing_structure_solution 'SHELXS-97 (Sheldrick, 1990)'
_diffrn_ambient_temperature 353(2)
_diffrn_measured_fraction_theta_full 0.960
_diffrn_measured_fraction_theta_max 0.960
_diffrn_measurement_device_type 'XtaLAB Synergy R, DW system, HyPix'
_diffrn_measurement_method '\w scans'
_diffrn_radiation_monochromator graphite
_diffrn_radiation_source 'fine-focus sealed tube'
_diffrn_radiation_type MoK\a
_diffrn_radiation_wavelength 0.71073
_diffrn_reflns_av_R_equivalents 0.0321
_diffrn_reflns_av_sigmaI/netI 0.0235
_diffrn_reflns_limit_h_max 12
_diffrn_reflns_limit_h_min -13
_diffrn_reflns_limit_k_max 23
_diffrn_reflns_limit_k_min -21
_diffrn_reflns_limit_l_max 8
_diffrn_reflns_limit_l_min -7
_diffrn_reflns_number 3251
_diffrn_reflns_theta_full 24.98
_diffrn_reflns_theta_max 24.98
_diffrn_reflns_theta_min 3.52
_exptl_absorpt_coefficient_mu 0.211
_exptl_absorpt_correction_T_max 0.9630
_exptl_absorpt_correction_T_min 0.9590
_exptl_absorpt_correction_type multi-scan
_exptl_crystal_colour yellow
_exptl_crystal_density_diffrn 1.478
_exptl_crystal_density_method 'not measured'
_exptl_crystal_description block
_exptl_crystal_F_000 716
_exptl_crystal_size_max 0.20
_exptl_crystal_size_mid 0.18
_exptl_crystal_size_min 0.18
_refine_diff_density_max 0.509
_refine_diff_density_min -0.673
_refine_diff_density_rms 0.134
_refine_ls_extinction_method none
_refine_ls_goodness_of_fit_ref 1.012
_refine_ls_hydrogen_treatment constr
_refine_ls_matrix_type full
_refine_ls_number_parameters 57
_refine_ls_number_reflns 799
_refine_ls_number_restraints 36
_refine_ls_restrained_S_all 1.154
_refine_ls_R_factor_all 0.1343
_refine_ls_R_factor_gt 0.1223
_refine_ls_shift/su_max 0.001
_refine_ls_shift/su_mean 0.001
_refine_ls_structure_factor_coef Fsqd
_refine_ls_weighting_details 'calc w=1/[\s^2^(Fo^2^)+(0.0020P)^2^+0.0000P] where P=(Fo^2^+2Fc^2^)/3'
_refine_ls_weighting_scheme calc
_refine_ls_wR_factor_gt 0.3421
_refine_ls_wR_factor_ref 0.3895
_reflns_number_gt 394
_reflns_number_total 799
_reflns_threshold_expression >2sigma(I)
_cod_data_source_file c8cc07311b2.cif
_cod_data_source_block 5_353K
_cod_depositor_comments
;
The following automatic conversions were performed:

'_exptl_absorpt_correction_type' value 'Multi-scan' changed to
'multi-scan' according to
/home/data/users/saulius/crontab/automatic-downloads/rss-feeds/RSC/lib/dictionaries/cif_core.dic
dictionary named 'cif_core.dic' version 2.4.2 from 2011-04-26.

Automatic conversion script
Id: cif_fix_values 4973 2017-02-22 13:04:09Z antanas 

 Adding full bibliography for 7122508--7122513.cif.
;
_cod_database_code 7122512

loop_
_symmetry_equiv_pos_as_xyz
'x, y, z'
'-x, -y, z+1/2'
'x, -y, -z'
'-x, y, -z+1/2'
'x+1/2, y+1/2, z'
'-x+1/2, -y+1/2, z+1/2'
'x+1/2, -y+1/2, -z'
'-x+1/2, y+1/2, -z+1/2'
'-x, -y, -z'
'x, y, -z-1/2'
'-x, y, z'
'x, -y, z-1/2'
'-x+1/2, -y+1/2, -z'
'x+1/2, y+1/2, -z-1/2'
'-x+1/2, y+1/2, z'
'x+1/2, -y+1/2, z-1/2'

loop_
_atom_site_label
_atom_site_type_symbol
_atom_site_fract_x
_atom_site_fract_y
_atom_site_fract_z
_atom_site_U_iso_or_equiv
_atom_site_adp_type
_atom_site_occupancy
_atom_site_symmetry_multiplicity
_atom_site_calc_flag
_atom_site_refinement_flags
O1 O 0.5000 1.14257(17) 0.2500 0.59(3) Uani 1 4 d SD
N2 N 0.5000 0.85559(17) 0.2500 0.50(3) Uani 1 4 d SD
N1 N 0.2865(2) 1.06876(15) 0.2500 0.234(6) Uani 1 2 d SD
C3 C 0.3957(3) 0.96289(12) 0.2500 0.234(6) Uani 1 2 d SD
H3A H 0.3237 0.9392 0.2500 0.281 Uiso 1 2 d SR
C4 C 0.5000 0.92614(13) 0.2500 0.234(6) Uani 1 4 d SD
C2 C 0.3940(3) 1.03423(13) 0.2500 0.234(6) Uani 1 2 d SD
C1 C 0.5000 1.07056(13) 0.2500 0.234(6) Uani 1 4 d SD
P1 P 0.0000 0.16684(14) 0.7500 0.263(5) Uani 1 4 d SD
O2 O 0.2772(12) 1.1268(2) 0.2500 0.400(12) Uani 1 2 d SD
O4 O 0.5878(13) 0.8288(10) 0.2500 0.59(2) Uani 1 2 d SD
O3 O 0.1945(4) 1.0440(5) 0.2500 0.511(13) Uani 1 2 d SD
C5 C 0.13031(16) 0.21224(15) 0.7500 0.633(15) Uani 1 2 d SD
H5A H 0.1151 0.2593 0.7500 0.760 Uiso 1 2 d SR
H5B H 0.1738 0.2007 0.8611 0.760 Uiso 1 1 d R
C6 C 0.0000 0.10477(16) 0.9583(3) 1.15(5) Uani 1 2 d SD
H6A H -0.0690 0.1041 1.0337 1.379 Uiso 0.50 1 d PR
H6B H 0.0690 0.1041 1.0337 1.379 Uiso 0.50 1 d PR
C7 C 0.0000 0.04901(17) 0.7500 0.633(15) Uani 1 4 d SD
O5 O 0.0000 -0.0231(4) 0.7500 0.633(15) Uani 1 4 d SD
H5C H 0.0601 -0.0475 0.7500 0.633 Uiso 0.50 2 d SPR

loop_
_atom_site_aniso_label
_atom_site_aniso_U_11
_atom_site_aniso_U_22
_atom_site_aniso_U_33
_atom_site_aniso_U_23
_atom_site_aniso_U_13
_atom_site_aniso_U_12
O1 0.97(8) 0.39(3) 0.41(4) 0.000 0.000 0.000
N2 0.50(5) 0.124(17) 0.87(7) 0.000 0.000 0.000
N1 0.337(14) 0.173(8) 0.193(7) 0.000 0.000 0.101(9)
C3 0.337(14) 0.173(8) 0.193(7) 0.000 0.000 0.101(9)
C4 0.337(14) 0.173(8) 0.193(7) 0.000 0.000 0.101(9)
C2 0.337(14) 0.173(8) 0.193(7) 0.000 0.000 0.101(9)
C1 0.337(14) 0.173(8) 0.193(7) 0.000 0.000 0.101(9)
P1 0.169(7) 0.206(7) 0.415(11) 0.000 0.000 0.000
O2 0.243(14) 0.253(14) 0.70(3) 0.000 0.000 0.085(12)
O4 0.42(3) 0.35(2) 0.99(6) 0.000 0.000 -0.115(18)
O3 0.250(13) 0.56(3) 0.72(3) 0.000 0.000 -0.221(17)
C5 0.52(2) 0.54(3) 0.84(3) 0.000 0.000 0.36(2)
C6 0.73(9) 0.71(4) 2.00(12) 0.93(5) 0.000 0.000
C7 0.52(2) 0.54(3) 0.84(3) 0.000 0.000 0.36(2)
O5 0.52(2) 0.54(3) 0.84(3) 0.000 0.000 0.36(2)

loop_
_atom_type_symbol
_atom_type_description
_atom_type_scat_dispersion_real
_atom_type_scat_dispersion_imag
_atom_type_scat_source
C C 0.0033 0.0016 'International Tables Vol C Tables 4.2.6.8 and 6.1.1.4'
H H 0.0000 0.0000 'International Tables Vol C Tables 4.2.6.8 and 6.1.1.4'
N N 0.0061 0.0033 'International Tables Vol C Tables 4.2.6.8 and 6.1.1.4'
O O 0.0106 0.0060 'International Tables Vol C Tables 4.2.6.8 and 6.1.1.4'
P P 0.1023 0.0942 'International Tables Vol C Tables 4.2.6.8 and 6.1.1.4'

loop_
_geom_angle_atom_site_label_1
_geom_angle_atom_site_label_2
_geom_angle_atom_site_label_3
_geom_angle
_geom_angle_site_symmetry_1
_geom_angle_site_symmetry_3
O4 N2 O4 124.3(19) 11_655 .
O4 N2 C4 117.8(9) 11_655 .
O4 N2 C4 117.8(9) . .
O2 N1 O3 109.7(9) . .
O2 N1 C2 124.3(7) . .
O3 N1 C2 125.9(5) . .
C4 C3 C2 122.2(3) . .
C4 C3 H3A 118.9 . .
C2 C3 H3A 118.9 . .
N2 C4 C3 121.41(15) . 11_655
N2 C4 C3 121.41(15) . .
C3 C4 C3 117.2(3) 11_655 .
N1 C2 C1 120.2(2) . .
N1 C2 C3 119.9(3) . .
C1 C2 C3 119.9(3) . .
C2 C1 C2 118.6(3) . 11_655
C2 C1 O1 120.70(14) . .
C2 C1 O1 120.70(14) 11_655 .
C5 P1 C5 117.8(2) . 11
C5 P1 C6 109.49(6) . 10_557
C5 P1 C6 109.49(6) 11 10_557
C5 P1 C6 109.49(6) . .
C5 P1 C6 109.49(6) 11 .
C6 P1 C6 99.5(2) 10_557 .
C5 P1 C7 121.10(12) . .
C5 P1 C7 121.10(12) 11 .
C6 P1 C7 49.77(11) 10_557 .
C6 P1 C7 49.77(11) . .
P1 C5 H5A 110.5 . .
P1 C5 H5B 108.9 . .
H5A C5 H5B 109.5 . .
C7 C6 P1 77.47(12) . .
C7 C6 H6A 115.6 . .
P1 C6 H6A 115.6 . .
C7 C6 H6B 115.6 . .
P1 C6 H6B 115.6 . .
H6A C6 H6B 112.6 . .
O5 C7 C6 127.24(12) . .
O5 C7 C6 127.24(12) . 10_557
C6 C7 C6 105.5(2) . 10_557
O5 C7 P1 180.0 . .
C6 C7 P1 52.76(12) . .
C6 C7 P1 52.76(12) 10_557 .
C7 O5 H5C 125.1 . .

loop_
_geom_bond_atom_site_label_1
_geom_bond_atom_site_label_2
_geom_bond_distance
_geom_bond_site_symmetry_2
O1 C1 1.443(4) .
N2 O4 1.149(16) 11_655
N2 O4 1.149(17) .
N2 C4 1.414(4) .
N1 O2 1.168(5) .
N1 O3 1.173(6) .
N1 C2 1.424(4) .
C3 C4 1.413(3) .
C3 C2 1.430(3) .
C3 H3A 0.9600 .
C4 C3 1.413(3) 11_655
C2 C1 1.426(3) .
C1 C2 1.426(3) 11_655
P1 C5 1.761(2) .
P1 C5 1.761(2) 11
P1 C6 1.926(3) 10_557
P1 C6 1.926(3) .
P1 C7 2.361(4) .
C5 H5A 0.9600 .
C5 H5B 0.9600 .
C6 C7 1.847(3) .
C6 H6A 0.9599 .
C6 H6B 0.9599 .
C7 O5 1.445(8) .
C7 C6 1.847(3) 10_557
O5 H5C 0.8499 .

loop_
_geom_torsion_atom_site_label_1
_geom_torsion_atom_site_label_2
_geom_torsion_atom_site_label_3
_geom_torsion_atom_site_label_4
_geom_torsion
_geom_torsion_site_symmetry_1
_geom_torsion_site_symmetry_4
O4 N2 C4 C3 180.0 11_655 11_655
O4 N2 C4 C3 0.0 . 11_655
O4 N2 C4 C3 0.0 11_655 .
O4 N2 C4 C3 180.0 . .
C2 C3 C4 N2 180.0 . .
C2 C3 C4 C3 0.0 . 11_655
O2 N1 C2 C1 0.0 . .
O3 N1 C2 C1 180.0 . .
O2 N1 C2 C3 180.0 . .
O3 N1 C2 C3 0.0 . .
C4 C3 C2 N1 180.0 . .
C4 C3 C2 C1 0.0 . .
N1 C2 C1 C2 180.0 . 11_655
C3 C2 C1 C2 0.0 . 11_655
N1 C2 C1 O1 0.0 . .
C3 C2 C1 O1 180.0 . .
C5 P1 C6 C7 -114.73(12) . .
C5 P1 C6 C7 114.73(12) 11 .
C6 P1 C6 C7 0.0 10_557 .
P1 C6 C7 O5 180.0 . .
P1 C6 C7 C6 0.0 . 10_557
C5 P1 C7 O5 0(100) . .
C5 P1 C7 O5 0(100) 11 .
C6 P1 C7 O5 0(100) 10_557 .
C6 P1 C7 O5 0(100) . .
C5 P1 C7 C6 90.0 . .
C5 P1 C7 C6 -90.0 11 .
C6 P1 C7 C6 180.0 10_557 .
C5 P1 C7 C6 -90.0 . 10_557
C5 P1 C7 C6 90.0 11 10_557
C6 P1 C7 C6 180.0 . 10_557
